data_4020827
loop_
_publ_author_name
'St\'ephane Trudeau'
'Pierre Deslongchamps'

_publ_section_title
;
 Novel Synthesis of Highly Functionalized 14-\b-Hydroxysteroids
 Related to Batrachotoxin and Ouabain
;
_journal_name_full 'Journal of Organic Chemistry'
_journal_page_first 832
_journal_page_last 838
_journal_paper_doi 10.1021/jo0355606
_journal_volume 69
_journal_year 2004
_chemical_formula_sum 'C33 H44 O8 Si'
_chemical_formula_weight 596.77
_space_group_IT_number 4
_symmetry_cell_setting monoclinic
_symmetry_space_group_name_Hall 'P 2yb'
_symmetry_space_group_name_H-M 'P 1 21 1'
_cell_angle_alpha 90.00
_cell_angle_beta 96.375(2)
_cell_angle_gamma 90.00
_cell_formula_units_Z 2
_cell_length_a 14.5229(17)
_cell_length_b 7.5825(9)
_cell_length_c 14.5426(18)
_cell_measurement_temperature 198(2)
_cell_volume 1591.5(3)
_diffrn_ambient_temperature 198(2)
_exptl_crystal_density_diffrn 1.245
_cod_depositor_comments
;
The following automatic conversions were performed:
'_symmetry_cell_setting' value 'Monoclinic' changed to 'monoclinic'
according to '/home/saulius/struct/CIF-dictionaries/cif_core.dic'
dictionary named 'cif_core.dic' version 2.4.1 from 2010-06-29.

Automatic conversion script
Id: cif_fix_enum 1527 2010-12-29 10:47:43Z saulius 
;
_cod_original_sg_symbol_H-M 'P 21'
_cod_database_code 4020827

loop_
_symmetry_equiv_pos_as_xyz
'x, y, z'
'-x, y+1/2, -z'

loop_
_atom_site_label
_atom_site_type_symbol
_atom_site_fract_x
_atom_site_fract_y
_atom_site_fract_z
_atom_site_U_iso_or_equiv
_atom_site_adp_type
_atom_site_occupancy
_atom_site_symmetry_multiplicity
_atom_site_calc_flag
_atom_site_refinement_flags
_atom_site_disorder_assembly
_atom_site_disorder_group
Si Si 0.15292(4) 0.43042(10) 0.62151(5) 0.03722(19) Uani 1 1 d . . .
C1 C 0.41317(16) 0.2505(3) 0.74117(16) 0.0319(6) Uani 1 1 d . A .
O1 O 0.48635(12) 0.3235(3) 0.76472(14) 0.0481(5) Uani 1 1 d . . .
C2 C 0.32267(18) 0.3479(4) 0.73058(19) 0.0366(6) Uani 1 1 d . . .
C3 C 0.27323(17) 0.3315(4) 0.63068(18) 0.0355(6) Uani 1 1 d . A .
C4 C 0.27207(18) 0.1394(4) 0.5972(2) 0.0366(6) Uani 1 1 d . . .
C5 C 0.36584(17) 0.0451(4) 0.61321(17) 0.0355(6) Uani 1 1 d . A .
C6 C 0.43348(19) 0.1180(5) 0.5492(2) 0.0477(8) Uani 1 1 d . . .
C7 C 0.53556(17) 0.0820(4) 0.57139(17) 0.0383(6) Uani 1 1 d . A .
O7 O 0.58839(13) 0.1445(3) 0.52019(14) 0.0601(6) Uani 1 1 d . . .
C8 C 0.56912(15) -0.0191(3) 0.65373(16) 0.0315(6) Uani 1 1 d . . .
C9 C 0.50419(15) -0.0276(3) 0.72946(17) 0.0287(5) Uani 1 1 d . A .
C10 C 0.40897(15) 0.0564(3) 0.71480(16) 0.0291(5) Uani 1 1 d . . .
C11 C 0.67343(15) -0.0340(4) 0.68427(17) 0.0352(6) Uani 1 1 d . A .
O11 O 0.71916(11) -0.0638(3) 0.60312(12) 0.0486(5) Uani 1 1 d . . .
C12 C 0.68590(16) -0.2022(3) 0.74653(17) 0.0314(6) Uani 1 1 d . . .
C13 C 0.60001(17) -0.3163(4) 0.72007(19) 0.0343(6) Uani 1 1 d . A .
C14 C 0.52382(16) -0.1920(3) 0.68010(17) 0.0315(6) Uani 1 1 d . A .
C15 C 0.7165(2) 0.1165(4) 0.7435(2) 0.0473(8) Uani 1 1 d . . .
C16 C 0.7150(3) 0.0654(5) 0.8429(2) 0.0559(8) Uani 1 1 d . A .
C17 C 0.69231(18) -0.1313(4) 0.84753(18) 0.0359(6) Uani 1 1 d . A .
C18 C 0.77753(19) -0.2878(3) 0.72937(19) 0.0362(6) Uani 1 1 d . A .
O18 O 0.85185(12) -0.2268(3) 0.75648(13) 0.0481(5) Uani 1 1 d . . .
C19 C 0.34871(17) -0.0447(4) 0.77758(17) 0.0346(6) Uani 1 1 d . A .
O19 O 0.39202(11) -0.0233(2) 0.87103(12) 0.0423(5) Uani 1 1 d . . .
C20 C 0.75539(18) -0.2308(4) 0.92100(18) 0.0372(6) Uani 1 1 d . . .
O20 O 0.74530(12) -0.4135(2) 0.90167(13) 0.0450(5) Uani 1 1 d . A .
C21 C 0.7300(3) -0.1881(6) 1.0176(2) 0.0564(9) Uani 1 1 d . A .
C22 C 0.8214(3) -0.5126(6) 0.9420(4) 0.0786(12) Uani 1 1 d . . .
C23 C 0.8525(2) -0.5185(5) 0.6600(3) 0.0521(8) Uani 1 1 d . A .
O23 O 0.76753(11) -0.4350(3) 0.67805(12) 0.0410(4) Uani 1 1 d . . .
C26 C 0.3860(3) -0.1537(5) 0.9300(2) 0.0644(9) Uani 1 1 d . A .
O26 O 0.3415(4) -0.2792(5) 0.9098(2) 0.163(2) Uani 1 1 d . . .
C27 C 0.4407(3) -0.1191(7) 1.0214(2) 0.0729(11) Uani 1 1 d . . .
C28 C 0.1620(3) 0.6735(5) 0.6351(4) 0.0790(13) Uani 1 1 d . A .
C29 C 0.0876(2) 0.3754(6) 0.5081(2) 0.0591(10) Uani 1 1 d . A .
C30 C 0.09144(15) 0.3421(4) 0.71773(17) 0.035(3) Uani 0.55 1 d PG A .
C31 C 0.05069(17) 0.1761(4) 0.7147(2) 0.046(2) Uani 0.55 1 d PG . .
H31 H 0.0517 0.1043 0.6613 0.055 Uiso 0.55 1 calc PR A .
C32 C 0.00851(19) 0.1150(6) 0.7898(3) 0.069(3) Uani 0.55 1 d PG A .
H32 H -0.0193 0.0015 0.7877 0.082 Uiso 0.55 1 calc PR . .
C33 C 0.0071(2) 0.2200(9) 0.8680(2) 0.086(5) Uani 0.55 1 d PG . .
H33 H -0.0217 0.1783 0.9194 0.103 Uiso 0.55 1 calc PR A .
C34 C 0.0478(2) 0.3861(9) 0.87105(18) 0.077(3) Uani 0.55 1 d PG A .
H34 H 0.0469 0.4578 0.9245 0.093 Uiso 0.55 1 calc PR . .
C35 C 0.0900(2) 0.4472(6) 0.7959(2) 0.062(2) Uani 0.55 1 d PG . .
H35 H 0.1179 0.5607 0.7980 0.075 Uiso 0.55 1 calc PR A .
C30' C 0.08926(15) 0.3191(4) 0.71454(16) 0.062(5) Uani 0.45 1 d PG A 1
C31' C 0.0495(2) 0.1565(4) 0.6903(3) 0.069(4) Uani 0.45 1 d PG A 1
H31' H 0.0536 0.1094 0.6303 0.083 Uiso 0.45 1 calc PR A 1
C32' C 0.0039(2) 0.0627(5) 0.7537(4) 0.091(4) Uani 0.45 1 d PG A 1
H32' H -0.0232 -0.0484 0.7372 0.109 Uiso 0.45 1 calc PR A 1
C33' C -0.0020(2) 0.1316(8) 0.8415(3) 0.095(6) Uani 0.45 1 d PG A 1
H33' H -0.0332 0.0676 0.8848 0.114 Uiso 0.45 1 calc PR A 1
C34' C 0.0377(2) 0.2942(9) 0.86573(17) 0.067(4) Uani 0.45 1 d PG A 1
H34' H 0.0336 0.3413 0.9257 0.081 Uiso 0.45 1 calc PR A 1
C35' C 0.08332(17) 0.3880(6) 0.80227(19) 0.051(3) Uani 0.45 1 d PG A 1
H35' H 0.1105 0.4991 0.8189 0.061 Uiso 0.45 1 calc PR A 1
H2A H 0.2829(17) 0.298(3) 0.7749(18) 0.037(7) Uiso 1 1 d . . .
H2B H 0.3366(17) 0.456(4) 0.7460(17) 0.036(7) Uiso 1 1 d . . .
H3 H 0.3153(17) 0.407(4) 0.5928(17) 0.041(7) Uiso 1 1 d . . .
H4A H 0.2275(18) 0.072(4) 0.6275(19) 0.044(7) Uiso 1 1 d . . .
H4B H 0.2482(15) 0.137(3) 0.5339(18) 0.026(6) Uiso 1 1 d . . .
H5 H 0.3573(17) -0.080(4) 0.5988(18) 0.040(7) Uiso 1 1 d . . .
H6A H 0.4288(19) 0.254(5) 0.548(2) 0.061(10) Uiso 1 1 d . . .
H6B H 0.4122(18) 0.096(4) 0.488(2) 0.050(8) Uiso 1 1 d . . .
H9 H 0.5327(15) -0.015(3) 0.7860(17) 0.024(6) Uiso 1 1 d . . .
H11 H 0.696(3) 0.043(7) 0.554(3) 0.126(15) Uiso 1 1 d . . .
H13A H 0.6105(14) -0.405(3) 0.6692(16) 0.030(6) Uiso 1 1 d . . .
H13B H 0.5765(15) -0.377(3) 0.7719(17) 0.029(6) Uiso 1 1 d . . .
H14 H 0.4756(17) -0.238(3) 0.6419(17) 0.033(7) Uiso 1 1 d . . .
H15A H 0.779(2) 0.120(4) 0.728(2) 0.051(8) Uiso 1 1 d . . .
H15B H 0.688(2) 0.221(4) 0.731(2) 0.052(9) Uiso 1 1 d . . .
H16A H 0.7655(19) 0.084(4) 0.8694(19) 0.036(8) Uiso 1 1 d . . .
H16B H 0.665(2) 0.138(5) 0.870(2) 0.081(11) Uiso 1 1 d . . .
H17 H 0.6357(16) -0.141(3) 0.8698(15) 0.024(6) Uiso 1 1 d . . .
H19A H 0.3461(17) -0.183(4) 0.7597(18) 0.041(7) Uiso 1 1 d . . .
H19B H 0.2893(17) -0.002(3) 0.7728(16) 0.028(6) Uiso 1 1 d . . .
H20 H 0.8180(18) -0.201(3) 0.9131(16) 0.035(7) Uiso 1 1 d . . .
H21A H 0.780(2) -0.251(4) 1.061(2) 0.063(9) Uiso 1 1 d . . .
H21B H 0.663(2) -0.220(5) 1.026(2) 0.078(11) Uiso 1 1 d . . .
H21C H 0.738(2) -0.060(6) 1.022(2) 0.083(12) Uiso 1 1 d . . .
H22A H 0.822(2) -0.635(6) 0.921(3) 0.082(12) Uiso 1 1 d . . .
H22B H 0.880(3) -0.451(6) 0.922(3) 0.099(14) Uiso 1 1 d . . .
H22C H 0.820(3) -0.509(6) 1.018(3) 0.115(15) Uiso 1 1 d . . .
H23A H 0.892(2) -0.435(5) 0.634(2) 0.061(9) Uiso 1 1 d . . .
H23B H 0.889(2) -0.565(5) 0.719(3) 0.081(11) Uiso 1 1 d . . .
H23C H 0.835(2) -0.615(5) 0.622(2) 0.059(10) Uiso 1 1 d . . .
H27A H 0.495(4) -0.023(7) 1.013(4) 0.134(18) Uiso 1 1 d . . .
H27B H 0.459(3) -0.225(8) 1.053(3) 0.125(17) Uiso 1 1 d . . .
H27C H 0.399(3) -0.074(6) 1.058(3) 0.101(14) Uiso 1 1 d . . .
H28A H 0.196(3) 0.700(5) 0.708(3) 0.099(13) Uiso 1 1 d . . .
H28B H 0.209(4) 0.730(9) 0.613(5) 0.18(3) Uiso 1 1 d . . .
H28C H 0.100(3) 0.718(6) 0.627(3) 0.100(13) Uiso 1 1 d . . .
H29A H 0.034(3) 0.424(6) 0.502(3) 0.088(12) Uiso 1 1 d . . .
H29B H 0.119(2) 0.413(5) 0.452(3) 0.084(11) Uiso 1 1 d . . .
H29C H 0.083(3) 0.246(7) 0.504(3) 0.106(16) Uiso 1 1 d . . .

loop_
_atom_site_aniso_label
_atom_site_aniso_U_11
_atom_site_aniso_U_22
_atom_site_aniso_U_33
_atom_site_aniso_U_23
_atom_site_aniso_U_13
_atom_site_aniso_U_12
Si 0.0309(4) 0.0341(4) 0.0455(4) 0.0038(3) -0.0010(3) 0.0004(3)
C1 0.0316(13) 0.0394(16) 0.0241(13) 0.0012(11) 0.0008(10) -0.0041(12)
O1 0.0356(10) 0.0387(12) 0.0677(13) -0.0059(10) -0.0042(9) -0.0082(9)
C2 0.0384(15) 0.0305(17) 0.0403(16) -0.0044(13) 0.0017(12) 0.0000(13)
C3 0.0328(13) 0.0377(16) 0.0354(14) 0.0060(12) 0.0019(11) -0.0037(12)
C4 0.0336(13) 0.0443(17) 0.0304(15) -0.0040(13) -0.0030(12) 0.0021(12)
C5 0.0338(13) 0.0413(18) 0.0305(14) -0.0020(13) 0.0000(10) 0.0032(12)
C6 0.0396(15) 0.075(3) 0.0294(17) 0.0100(15) 0.0071(12) 0.0107(15)
C7 0.0418(14) 0.0421(17) 0.0317(14) 0.0020(13) 0.0074(12) 0.0050(13)
O7 0.0488(11) 0.0837(16) 0.0495(12) 0.0333(12) 0.0136(10) 0.0115(11)
C8 0.0300(12) 0.0372(15) 0.0274(13) 0.0021(11) 0.0034(10) 0.0026(11)
C9 0.0290(12) 0.0359(15) 0.0203(12) 0.0004(11) -0.0010(10) -0.0032(11)
C10 0.0286(12) 0.0330(14) 0.0252(12) 0.0000(11) 0.0012(10) -0.0039(11)
C11 0.0295(12) 0.0398(17) 0.0372(14) 0.0056(12) 0.0071(10) 0.0004(11)
O11 0.0410(10) 0.0620(13) 0.0462(11) 0.0158(11) 0.0206(8) 0.0109(10)
C12 0.0288(12) 0.0308(15) 0.0343(14) 0.0010(12) 0.0021(10) -0.0003(11)
C13 0.0358(14) 0.0320(15) 0.0350(15) -0.0001(13) 0.0033(11) -0.0023(11)
C14 0.0266(12) 0.0343(15) 0.0327(13) -0.0038(12) -0.0010(11) -0.0028(11)
C15 0.0382(16) 0.0369(19) 0.065(2) 0.0083(15) -0.0023(14) -0.0083(14)
C16 0.064(2) 0.0416(19) 0.058(2) -0.0061(16) -0.0102(18) 0.0003(18)
C17 0.0353(14) 0.0383(16) 0.0336(14) -0.0035(12) 0.0026(11) 0.0017(11)
C18 0.0391(15) 0.0338(16) 0.0357(15) 0.0080(12) 0.0038(11) 0.0022(12)
O18 0.0292(10) 0.0523(13) 0.0627(13) -0.0017(10) 0.0045(9) -0.0018(9)
C19 0.0279(13) 0.0414(18) 0.0341(14) 0.0022(13) 0.0013(10) -0.0013(12)
O19 0.0484(10) 0.0474(12) 0.0311(9) 0.0061(9) 0.0050(8) -0.0078(9)
C20 0.0316(14) 0.0400(17) 0.0382(15) -0.0027(12) -0.0043(11) -0.0012(12)
O20 0.0434(10) 0.0377(12) 0.0503(11) 0.0010(9) -0.0104(8) 0.0008(9)
C21 0.057(2) 0.072(3) 0.0372(17) -0.0042(17) -0.0067(15) 0.011(2)
C22 0.075(3) 0.052(3) 0.100(3) 0.002(2) -0.032(2) 0.013(2)
C23 0.0488(18) 0.046(2) 0.065(2) 0.0011(19) 0.0204(17) 0.0129(16)
O23 0.0377(9) 0.0402(11) 0.0458(11) -0.0038(9) 0.0074(8) 0.0076(8)
C26 0.096(3) 0.049(2) 0.048(2) 0.0113(18) 0.0105(17) -0.0119(19)
O26 0.316(6) 0.095(3) 0.070(2) 0.0280(19) -0.014(3) -0.106(3)
C27 0.087(3) 0.090(3) 0.041(2) 0.013(2) 0.0052(19) 0.019(2)
C28 0.052(2) 0.036(2) 0.143(4) 0.004(2) -0.016(2) 0.0035(17)
C29 0.0389(18) 0.088(3) 0.049(2) 0.0030(19) -0.0008(15) 0.0149(17)
C30 0.024(6) 0.044(5) 0.039(7) 0.019(4) 0.006(5) 0.004(4)
C31 0.032(4) 0.042(5) 0.064(4) 0.012(4) 0.008(3) -0.004(4)
C32 0.043(4) 0.082(6) 0.084(7) 0.052(7) 0.020(4) 0.002(3)
C33 0.032(5) 0.165(15) 0.065(5) 0.044(8) 0.022(4) 0.008(6)
C34 0.052(4) 0.122(10) 0.060(5) 0.001(5) 0.015(4) 0.011(4)
C35 0.049(4) 0.082(5) 0.059(6) 0.002(4) 0.018(4) 0.014(3)
C30' 0.038(10) 0.083(10) 0.061(11) -0.030(8) -0.013(7) 0.026(7)
C31' 0.051(7) 0.074(8) 0.083(7) 0.001(6) 0.013(5) -0.014(6)
C32' 0.066(7) 0.100(9) 0.109(9) 0.011(8) 0.023(6) -0.012(6)
C33' 0.051(6) 0.149(14) 0.087(11) 0.062(11) 0.021(7) -0.004(6)
C34' 0.032(5) 0.123(12) 0.049(6) 0.024(6) 0.012(4) 0.006(6)
C35' 0.031(5) 0.078(6) 0.041(6) 0.004(4) -0.008(4) 0.002(4)

loop_
_geom_bond_atom_site_label_1
_geom_bond_atom_site_label_2
_geom_bond_distance
_geom_bond_site_symmetry_2
_geom_bond_publ_flag
Si C28 1.856(4) . ?
Si C29 1.857(3) . ?
Si C30 1.866(2) . ?
Si C3 1.893(3) . ?
Si C30' 1.917(2) . ?
C1 O1 1.213(3) . ?
C1 C2 1.501(4) . ?
C1 C10 1.520(4) . ?
C2 C3 1.552(4) . ?
C2 H2A 0.99(3) . ?
C2 H2B 0.87(3) . ?
C3 C4 1.535(4) . ?
C3 H3 1.04(3) . ?
C4 C5 1.533(4) . ?
C4 H4A 0.97(3) . ?
C4 H4B 0.95(2) . ?
C5 C6 1.530(4) . ?
C5 C10 1.542(3) . ?
C5 H5 0.98(3) . ?
C6 C7 1.507(4) . ?
C6 H6A 1.04(3) . ?
C6 H6B 0.93(3) . ?
C7 O7 1.223(3) . ?
C7 C8 1.460(3) . ?
C8 C9 1.529(3) . ?
C8 C14 1.535(3) . ?
C8 C11 1.535(3) . ?
C9 C14 1.482(3) . ?
C9 C10 1.516(3) . ?
C9 H9 0.88(2) . ?
C10 C19 1.538(3) . ?
C11 O11 1.435(3) . ?
C11 C15 1.522(4) . ?
C11 C12 1.563(4) . ?
O11 H11 1.11(5) . ?
C12 C18 1.526(3) . ?
C12 C13 1.532(3) . ?
C12 C17 1.557(4) . ?
C13 C14 1.519(4) . ?
C13 H13A 1.02(2) . ?
C13 H13B 0.98(2) . ?
C14 H14 0.91(3) . ?
C15 C16 1.498(5) . ?
C15 H15A 0.95(3) . ?
C15 H15B 0.90(3) . ?
C16 C17 1.530(4) . ?
C16 H16A 0.80(3) . ?
C16 H16B 1.03(4) . ?
C17 C20 1.527(4) . ?
C17 H17 0.92(2) . ?
C18 O18 1.200(3) . ?
C18 O23 1.342(3) . ?
C19 O19 1.442(3) . ?
C19 H19A 1.08(3) . ?
C19 H19B 0.92(2) . ?
O19 C26 1.318(4) . ?
C20 O20 1.418(3) . ?
C20 C21 1.527(4) . ?
C20 H20 0.96(2) . ?
O20 C22 1.409(4) . ?
C21 H21A 1.02(3) . ?
C21 H21B 1.03(3) . ?
C21 H21C 0.98(4) . ?
C22 H22A 0.98(4) . ?
C22 H22B 1.04(4) . ?
C22 H22C 1.11(5) . ?
C23 O23 1.437(3) . ?
C23 H23A 0.96(3) . ?
C23 H23B 1.02(4) . ?
C23 H23C 0.93(4) . ?
C26 O26 1.169(4) . ?
C26 C27 1.494(5) . ?
C27 H27A 1.09(5) . ?
C27 H27B 0.95(6) . ?
C27 H27C 0.91(4) . ?
C28 H28A 1.13(4) . ?
C28 H28B 0.90(6) . ?
C28 H28C 0.95(4) . ?
C29 H29A 0.86(4) . ?
C29 H29B 1.01(4) . ?
C29 H29C 0.98(5) . ?
C30 C31 1.3900 . ?
C30 C35 1.3900 . ?
C31 C32 1.3900 . ?
C31 H31 0.9500 . ?
C32 C33 1.3900 . ?
C32 H32 0.9500 . ?
C33 C34 1.3900 . ?
C33 H33 0.9500 . ?
C34 C35 1.3900 . ?
C34 H34 0.9500 . ?
C35 H35 0.9500 . ?
C30' C31' 1.3900 . ?
C30' C35' 1.3901 . ?
C31' C32' 1.3900 . ?
C31' H31' 0.9500 . ?
C32' C33' 1.3900 . ?
C32' H32' 0.9500 . ?
C33' C34' 1.3900 . ?
C33' H33' 0.9500 . ?
C34' C35' 1.3900 . ?
C34' H34' 0.9500 . ?
C35' H35' 0.9500 . ?
